data_7027425
loop_
_publ_author_name
'Cross, Wendy I.'
'Godfrey, Stephen M.'
'Jackson, Sheena L.'
'McAuliffe, Charles A.'
'Pritchard, Robin G.'

_publ_section_title
;
 The reaction of the tertiary phosphine sulfides R3PS
 (R&#x2005;=&#x2005;Ph, Me2N or C6H11) with X2 (X2&#x2005;=&#x2005;I2,
 Br2, IBr or ICl); structural characterisation of the CT complexes
 (Me2N)3PSI2 and Ph3PS(I0.89Br0.11)Br and the ionic compound
 [{(Me2N)3PS}2S]2+&#x2005;2[Br3]&#x2212;
;
_journal_issue 13
_journal_name_full 'Journal of the Chemical Society, Dalton Transactions'
_journal_page_first 2225
_journal_paper_doi 10.1039/a902433f
_journal_year 1999
_chemical_formula_sum 'C6 H18 I2 N3 P S'
_chemical_formula_weight 449.06
_chemical_name_systematic
; 
 ? 
;
_space_group_IT_number 36
_symmetry_cell_setting orthorhombic
_symmetry_space_group_name_Hall 'C 2c -2'
_symmetry_space_group_name_H-M 'C m c 21'
_atom_sites_solution_hydrogens geom
_atom_sites_solution_primary direct
_atom_sites_solution_secondary difmap
_audit_creation_method SHELXL-97
_cell_angle_alpha 90.000
_cell_angle_beta 90.000
_cell_angle_gamma 90.000
_cell_formula_units_Z 4
_cell_length_a 10.8780(13)
_cell_length_b 9.0848(9)
_cell_length_c 14.213(2)
_cell_measurement_temperature 203(2)
_cell_volume 1404.6(3)
_computing_structure_refinement 'SHELXL-97 (Sheldrick, 1997)'
_computing_structure_solution 'SHELXS-97 (Sheldrick, 1990)'
_diffrn_ambient_temperature 203(2)
_diffrn_measured_fraction_theta_full 1.000
_diffrn_measured_fraction_theta_max 1.000
_diffrn_radiation_monochromator graphite
_diffrn_radiation_source 'fine-focus sealed tube'
_diffrn_radiation_type MoK\a
_diffrn_radiation_wavelength 0.71069
_diffrn_reflns_av_R_equivalents 0.0000
_diffrn_reflns_av_sigmaI/netI 0.0098
_diffrn_reflns_limit_h_max 12
_diffrn_reflns_limit_h_min 0
_diffrn_reflns_limit_k_max 10
_diffrn_reflns_limit_k_min 0
_diffrn_reflns_limit_l_max 0
_diffrn_reflns_limit_l_min -16
_diffrn_reflns_number 688
_diffrn_reflns_theta_full 24.97
_diffrn_reflns_theta_max 24.97
_diffrn_reflns_theta_min 2.87
_exptl_absorpt_coefficient_mu 4.710
_exptl_crystal_colour 'dark red'
_exptl_crystal_density_diffrn 2.124
_exptl_crystal_density_method 'not measured'
_exptl_crystal_description block
_exptl_crystal_F_000 848
_exptl_crystal_size_max 0.25
_exptl_crystal_size_mid 0.25
_exptl_crystal_size_min 0.20
_refine_diff_density_max 1.569
_refine_diff_density_min -1.475
_refine_diff_density_rms 0.195
_refine_ls_abs_structure_details 'Flack H D (1983), Acta Cryst. A39, 876-881'
_refine_ls_abs_structure_Flack -0.02(6)
_refine_ls_extinction_method none
_refine_ls_goodness_of_fit_ref 1.187
_refine_ls_hydrogen_treatment mixed
_refine_ls_matrix_type full
_refine_ls_number_parameters 67
_refine_ls_number_reflns 688
_refine_ls_number_restraints 1
_refine_ls_restrained_S_all 1.186
_refine_ls_R_factor_all 0.0326
_refine_ls_R_factor_gt 0.0323
_refine_ls_shift/su_max 0.001
_refine_ls_shift/su_mean 0.000
_refine_ls_structure_factor_coef Fsqd
_refine_ls_weighting_details 'calc w=1/[\s^2^(Fo^2^)+(0.0658P)^2^+0.0000P] where P=(Fo^2^+2Fc^2^)/3'
_refine_ls_weighting_scheme calc
_refine_ls_wR_factor_gt 0.0827
_refine_ls_wR_factor_ref 0.0830
_reflns_number_gt 680
_reflns_number_total 688
_reflns_threshold_expression >2sigma(I)
_cod_data_source_file 902433fsup1.cif
_cod_data_source_block sj3
_cod_depositor_comments
;
The following automatic conversions were performed:
'_atom_site_symetry_multiplicity' tag replaced with
'_atom_site_symmetry_multiplicity'.

Automatic conversion script
Id: cif_correct_tags 1440 2010-10-19 06:21:57Z saulius 

The following automatic conversions were performed:

'_symmetry_cell_setting' value 'Orthorhombic' changed to
'orthorhombic' according to
/home/saulius/struct/CIF-dictionaries/cif_core.dic dictionary named
'cif_core.dic' version 2.4.2 from 2011-04-26.

Automatic conversion script
Id: cif_fix_values 1891 2012-01-12 08:04:46Z andrius 
;
_cod_original_sg_symbol_H-M 'C mc2(1)'
_cod_database_code 7027425

loop_
_symmetry_equiv_pos_as_xyz
'x, y, z'
'x, -y, z+1/2'
'-x, y, z'
'-x, -y, z+1/2'
'x+1/2, y+1/2, z'
'x+1/2, -y+1/2, z+1/2'
'-x+1/2, y+1/2, z'
'-x+1/2, -y+1/2, z+1/2'

loop_
_atom_site_label
_atom_site_type_symbol
_atom_site_fract_x
_atom_site_fract_y
_atom_site_fract_z
_atom_site_U_iso_or_equiv
_atom_site_adp_type
_atom_site_occupancy
_atom_site_symmetry_multiplicity
_atom_site_calc_flag
_atom_site_refinement_flags
I1 I 0.0000 0.21104(7) 0.31735(4) 0.0283(2) Uani 1 2 d S
I2 I 0.0000 0.00935(10) 0.47148(7) 0.0404(3) Uani 1 2 d S
P1 P 0.0000 0.5959(3) 0.2254(2) 0.0198(6) Uani 1 2 d S
S1 S 0.0000 0.3939(3) 0.1672(2) 0.0276(6) Uani 1 2 d S
N1 N -0.1284(7) 0.6797(8) 0.1963(5) 0.0270(14) Uani 1 1 d .
N2 N 0.0000 0.6086(10) 0.3382(7) 0.023(2) Uani 1 2 d S
C1 C -0.1496(8) 0.8287(10) 0.2295(7) 0.035(2) Uani 1 1 d .
H1A H -0.0768 0.8641 0.2617 0.052 Uiso 1 1 calc R
H1B H -0.2187 0.8292 0.2727 0.052 Uiso 1 1 calc R
H1C H -0.1675 0.8922 0.1764 0.052 Uiso 1 1 calc R
C2 C -0.1953(8) 0.6456(10) 0.1087(6) 0.034(2) Uani 1 1 d .
H2A H -0.1555 0.5640 0.0769 0.052 Uiso 1 1 calc R
H2B H -0.1949 0.7312 0.0679 0.052 Uiso 1 1 calc R
H2C H -0.2795 0.6192 0.1236 0.052 Uiso 1 1 calc R
C3 C 0.1129(10) 0.5908(10) 0.3952(8) 0.044(2) Uani 1 1 d .
H3A H 0.1663 0.5188 0.3657 0.066 Uiso 1 1 calc R
H3B H 0.0911 0.5574 0.4579 0.066 Uiso 1 1 calc R
H3C H 0.1554 0.6844 0.3995 0.066 Uiso 1 1 calc R

loop_
_atom_site_aniso_label
_atom_site_aniso_U_11
_atom_site_aniso_U_22
_atom_site_aniso_U_33
_atom_site_aniso_U_23
_atom_site_aniso_U_13
_atom_site_aniso_U_12
I1 0.0235(4) 0.0260(4) 0.0354(4) -0.0024(3) 0.000 0.000
I2 0.0559(5) 0.0373(4) 0.0278(4) 0.0002(3) 0.000 0.000
P1 0.0158(13) 0.0260(13) 0.0177(12) 0.0021(11) 0.000 0.000
S1 0.0290(13) 0.0250(14) 0.0287(17) -0.0024(14) 0.000 0.000
N1 0.024(3) 0.035(3) 0.022(3) -0.001(3) -0.007(3) 0.003(3)
N2 0.029(5) 0.027(4) 0.015(5) -0.004(3) 0.000 0.000
C1 0.021(4) 0.037(4) 0.046(5) -0.006(4) -0.004(4) 0.005(3)
C2 0.031(5) 0.047(5) 0.026(5) 0.000(4) -0.015(4) 0.003(4)
C3 0.051(6) 0.051(6) 0.029(4) 0.007(4) -0.012(5) 0.009(4)

loop_
_atom_type_symbol
_atom_type_description
_atom_type_scat_dispersion_real
_atom_type_scat_dispersion_imag
_atom_type_scat_source
C C 0.0033 0.0016 'International Tables Vol C Tables 4.2.6.8 and 6.1.1.4'
H H 0.0000 0.0000 'International Tables Vol C Tables 4.2.6.8 and 6.1.1.4'
S S 0.1246 0.1234 'International Tables Vol C Tables 4.2.6.8 and 6.1.1.4'
N N 0.0061 0.0033 'International Tables Vol C Tables 4.2.6.8 and 6.1.1.4'
P P 0.1023 0.0942 'International Tables Vol C Tables 4.2.6.8 and 6.1.1.4'
I I -0.4742 1.8119 'International Tables Vol C Tables 4.2.6.8 and 6.1.1.4'

loop_
_geom_angle_atom_site_label_1
_geom_angle_atom_site_label_2
_geom_angle_atom_site_label_3
_geom_angle
_geom_angle_site_symmetry_1
_geom_angle_site_symmetry_3
S1 I1 I2 177.98(6) . .
N2 P1 N1 102.6(3) . 3
N2 P1 N1 102.6(3) . .
N1 P1 N1 116.4(5) 3 .
N2 P1 S1 118.4(4) . .
N1 P1 S1 108.6(3) 3 .
N1 P1 S1 108.6(3) . .
P1 S1 I1 103.61(17) . .
C1 N1 C2 113.1(7) . .
C1 N1 P1 119.0(6) . .
C2 N1 P1 122.3(6) . .
C3 N2 C3 112.1(11) . 3
C3 N2 P1 122.6(5) . .
C3 N2 P1 122.6(5) 3 .

loop_
_geom_bond_atom_site_label_1
_geom_bond_atom_site_label_2
_geom_bond_distance
_geom_bond_site_symmetry_2
I1 S1 2.705(3) .
I1 I2 2.8560(12) .
P1 N2 1.608(10) .
P1 N1 1.644(7) 3
P1 N1 1.644(7) .
P1 S1 2.014(4) .
N1 C1 1.451(10) .
N1 C2 1.475(10) .
N2 C3 1.481(11) .
N2 C3 1.481(11) 3
